data_4024965
loop_
_publ_author_name
'Ines Bergner'
'Christine Wiebe'
'Nino Meyer'
'Till Opatz'

_publ_section_title
;
Cyclocondensation of \a-Aminonitriles and Enones: A Short Access to
3,4-Dihydro-2H-pyrrole 2-carbonitriles and 2,3,5-Trisubstituted Pyrroles
;
_journal_name_full 'Journal of Organic Chemistry'
_journal_page_first 8243
_journal_page_last 8253
_journal_paper_doi 10.1021/jo901759u
_journal_volume 74
_journal_year 2009
_chemical_formula_sum 'C21 H15 Br N2'
_chemical_formula_weight 375.26
_chemical_name_systematic
; 
 ? 
;
_space_group_IT_number 14
_symmetry_cell_setting monoclinic
_symmetry_space_group_name_Hall '-P 2yn'
_symmetry_space_group_name_H-M 'P 1 21/n 1'
_atom_sites_solution_hydrogens geom
_atom_sites_solution_primary direct
_atom_sites_solution_secondary difmap
_audit_creation_method SHELXL-97
_cell_angle_alpha 90.00
_cell_angle_beta 92.5643(15)
_cell_angle_gamma 90.00
_cell_formula_units_Z 8
_cell_length_a 12.4226(4)
_cell_length_b 8.2183(3)
_cell_length_c 33.1768(11)
_cell_measurement_reflns_used 9980
_cell_measurement_temperature 173(2)
_cell_measurement_theta_max 26
_cell_measurement_theta_min 2.4
_cell_volume 3383.7(2)
_computing_cell_refinement 'APEX2 V2.0 (Bruker, 2006)'
_computing_data_collection 'APEX2 V2.0 (Bruker, 2006)'
_computing_data_reduction 'APEX2 V2.0 (Bruker, 2006)'
_computing_structure_refinement 'SHELXL-97 (Sheldrick, 1997)'
_computing_structure_solution 'SIR-97 (Altomare, 1997)'
_diffrn_ambient_temperature 173(2)
_diffrn_measured_fraction_theta_full 0.989
_diffrn_measured_fraction_theta_max 0.989
_diffrn_measurement_device '\k-geometry diffractometer'
_diffrn_measurement_device_type 'SMART CCD'
_diffrn_measurement_method 'CCD scan'
_diffrn_radiation_monochromator graphite
_diffrn_radiation_type MoK\a
_diffrn_radiation_wavelength 0.71073
_diffrn_reflns_av_R_equivalents 0.0248
_diffrn_reflns_av_sigmaI/netI 0.0243
_diffrn_reflns_limit_h_max 16
_diffrn_reflns_limit_h_min -16
_diffrn_reflns_limit_k_max 10
_diffrn_reflns_limit_k_min -10
_diffrn_reflns_limit_l_max 43
_diffrn_reflns_limit_l_min -40
_diffrn_reflns_number 38676
_diffrn_reflns_theta_full 27.75
_diffrn_reflns_theta_max 27.75
_diffrn_reflns_theta_min 1.23
_diffrn_source 'sealed Tube'
_exptl_absorpt_coefficient_mu 2.433
_exptl_absorpt_correction_T_max 0.745
_exptl_absorpt_correction_T_min 0.554
_exptl_absorpt_correction_type empirical
_exptl_absorpt_process_details 'Corinc (Dr\"ager, 1971)'
_exptl_crystal_colour yellow
_exptl_crystal_density_diffrn 1.473
_exptl_crystal_density_method 'not measured'
_exptl_crystal_description plate
_exptl_crystal_F_000 1520
_exptl_crystal_size_max 0.70
_exptl_crystal_size_mid 0.32
_exptl_crystal_size_min 0.18
_refine_diff_density_max 1.358
_refine_diff_density_min -1.005
_refine_diff_density_rms 0.055
_refine_ls_extinction_method none
_refine_ls_goodness_of_fit_ref 1.017
_refine_ls_hydrogen_treatment constr
_refine_ls_matrix_type full
_refine_ls_number_parameters 523
_refine_ls_number_reflns 7885
_refine_ls_number_restraints 0
_refine_ls_restrained_S_all 1.017
_refine_ls_R_factor_all 0.0648
_refine_ls_R_factor_gt 0.0419
_refine_ls_shift/su_max 0.001
_refine_ls_shift/su_mean 0.000
_refine_ls_structure_factor_coef Fsqd
_refine_ls_weighting_details 'calc w=1/[\s^2^(Fo^2^)+(0.0404P)^2^+3.4911P] where P=(Fo^2^+2Fc^2^)/3'
_refine_ls_weighting_scheme calc
_refine_ls_wR_factor_obs 0.0947
_refine_ls_wR_factor_ref 0.1058
_reflns_number_gt 5822
_reflns_number_total 7885
_reflns_threshold_expression >2sigma(I)
_cod_data_source_file jo901759u_si_003.cif
_cod_data_source_block cw20
_cod_original_sg_symbol_H-M 'P 21/n'
_cod_database_code 4024965

loop_
_symmetry_equiv_pos_as_xyz
'x, y, z'
'-x+1/2, y+1/2, -z+1/2'
'-x, -y, -z'
'x-1/2, -y-1/2, z-1/2'

loop_
_atom_site_label
_atom_site_type_symbol
_atom_site_fract_x
_atom_site_fract_y
_atom_site_fract_z
_atom_site_U_iso_or_equiv
_atom_site_adp_type
_atom_site_occupancy
_atom_site_symmetry_multiplicity
_atom_site_calc_flag
_atom_site_refinement_flags
_atom_site_disorder_assembly
_atom_site_disorder_group
Br1A Br 0.54694(4) 0.60131(6) 0.221567(12) 0.09153(17) Uani 1 1 d . A .
C1A C 0.6623(3) 0.6874(4) 0.06769(9) 0.0561(8) Uani 1 1 d . . .
C2A C 0.5931(2) 0.7559(4) 0.10010(9) 0.0557(8) Uani 1 1 d . A .
H2A H 0.5205 0.7061 0.0989 0.067 Uiso 1 1 calc R . .
H2B H 0.5858 0.8755 0.0976 0.067 Uiso 1 1 calc R . .
C3A C 0.6568(2) 0.7085(3) 0.13932(8) 0.0411(6) Uani 1 1 d . . .
H3A H 0.6263 0.6044 0.1494 0.049 Uiso 1 1 calc R A .
C4A C 0.7699(2) 0.6716(3) 0.12301(7) 0.0401(6) Uani 1 1 d . A .
H4A H 0.8179 0.7679 0.1279 0.048 Uiso 1 1 calc R . .
N5A N 0.7563(2) 0.6423(3) 0.07942(7) 0.0520(6) Uani 1 1 d . A .
C6A C 0.6401(5) 0.6663(6) 0.02294(18) 0.0343(10) Uani 0.65 1 d P A 1
C7A C 0.5420(4) 0.7148(5) 0.00707(15) 0.0380(9) Uani 0.65 1 d P A 1
H7A H 0.4903 0.7572 0.0245 0.046 Uiso 0.65 1 calc PR A 1
C8A C 0.5155(6) 0.7033(9) -0.03512(18) 0.0377(14) Uani 0.65 1 d P A 1
C9A C 0.4124(4) 0.7493(6) -0.05154(14) 0.0515(11) Uani 0.65 1 d P A 1
H9A H 0.3589 0.7858 -0.0341 0.062 Uiso 0.65 1 calc PR A 1
C10A C 0.3894(5) 0.7417(6) -0.09176(15) 0.0588(13) Uani 0.65 1 d P A 1
H10A H 0.3198 0.7715 -0.1022 0.071 Uiso 0.65 1 calc PR A 1
C11A C 0.4692(7) 0.6890(9) -0.1185(3) 0.0574(17) Uani 0.65 1 d P A 1
H11A H 0.4532 0.6879 -0.1468 0.069 Uiso 0.65 1 calc PR A 1
C12A C 0.5684(6) 0.6402(7) -0.10375(18) 0.0517(13) Uani 0.65 1 d P A 1
H12A H 0.6204 0.6018 -0.1216 0.062 Uiso 0.65 1 calc PR A 1
C13A C 0.5940(5) 0.6471(7) -0.06095(17) 0.0380(13) Uani 0.65 1 d P A 1
C14A C 0.6949(4) 0.5933(5) -0.04425(14) 0.0449(10) Uani 0.65 1 d P A 1
H14A H 0.7473 0.5514 -0.0615 0.054 Uiso 0.65 1 calc PR A 1
C15A C 0.7173(4) 0.6009(5) -0.00398(12) 0.0405(9) Uani 0.65 1 d P A 1
H15A H 0.7848 0.5625 0.0067 0.049 Uiso 0.65 1 calc PR A 1
C6C C 0.5924(9) 0.7104(12) 0.0285(3) 0.039(2) Uani 0.35 1 d P A 2
C7C C 0.6501(7) 0.6427(10) -0.0011(3) 0.0356(16) Uani 0.35 1 d P A 2
H7C H 0.7182 0.5946 0.0055 0.043 Uiso 0.35 1 calc PR A 2
C8C C 0.6085(9) 0.6437(14) -0.0425(3) 0.038(2) Uani 0.35 1 d P A 2
C9C C 0.6646(7) 0.5765(10) -0.0746(3) 0.0460(18) Uani 0.35 1 d P A 2
H9C H 0.7324 0.5259 -0.0691 0.055 Uiso 0.35 1 calc PR A 2
C10C C 0.6239(8) 0.5827(12) -0.1132(3) 0.051(2) Uani 0.35 1 d P A 2
H10C H 0.6626 0.5364 -0.1344 0.061 Uiso 0.35 1 calc PR A 2
C11C C 0.5233(11) 0.6586(17) -0.1214(5) 0.051(3) Uani 0.35 1 d P A 2
H11C H 0.4963 0.6638 -0.1486 0.061 Uiso 0.35 1 calc PR A 2
C12C C 0.4646(9) 0.7231(12) -0.0929(3) 0.051(2) Uani 0.35 1 d P A 2
H12C H 0.3960 0.7691 -0.0998 0.061 Uiso 0.35 1 calc PR A 2
C13C C 0.5057(13) 0.7231(19) -0.0508(4) 0.045(3) Uani 0.35 1 d P A 2
C14C C 0.4514(7) 0.7878(14) -0.0198(3) 0.071(3) Uani 0.35 1 d P A 2
H14C H 0.3833 0.8374 -0.0255 0.085 Uiso 0.35 1 calc PR A 2
C15C C 0.4921(7) 0.7837(13) 0.0195(2) 0.057(2) Uani 0.35 1 d P A 2
H15C H 0.4524 0.8302 0.0404 0.069 Uiso 0.35 1 calc PR A 2
C16A C 0.8211(2) 0.5266(4) 0.14148(8) 0.0447(6) Uani 1 1 d . . .
N17A N 0.8596(2) 0.4117(3) 0.15474(8) 0.0573(6) Uani 1 1 d . A .
C18A C 0.65744(19) 0.8313(3) 0.17326(8) 0.0396(6) Uani 1 1 d . A .
C19A C 0.7040(2) 0.9843(4) 0.16835(9) 0.0512(7) Uani 1 1 d . . .
H19A H 0.7369 1.0080 0.1437 0.061 Uiso 1 1 calc R A .
C20A C 0.7039(3) 1.1020(4) 0.19788(10) 0.0596(8) Uani 1 1 d . A .
H20A H 0.7367 1.2046 0.1935 0.072 Uiso 1 1 calc R . .
C21A C 0.6558(2) 1.0704(4) 0.23395(10) 0.0587(8) Uani 1 1 d . . .
H21A H 0.6542 1.1517 0.2543 0.070 Uiso 1 1 calc R A .
C22A C 0.6105(2) 0.9206(5) 0.24005(9) 0.0590(8) Uani 1 1 d . A .
H22A H 0.5784 0.8971 0.2648 0.071 Uiso 1 1 calc R . .
C23A C 0.6116(2) 0.8045(4) 0.21027(8) 0.0468(7) Uani 1 1 d . . .
Br1B Br 0.35017(2) -0.02067(4) 0.172800(10) 0.05763(11) Uani 1 1 d . . .
C1B C -0.01720(18) 0.1079(3) 0.08666(7) 0.0295(5) Uani 1 1 d . . .
C2B C 0.08881(19) 0.1868(3) 0.09948(7) 0.0328(5) Uani 1 1 d . . .
H2C H 0.0812 0.3063 0.1018 0.039 Uiso 1 1 calc R . .
H2D H 0.1453 0.1617 0.0803 0.039 Uiso 1 1 calc R . .
C3B C 0.11460(19) 0.1085(3) 0.14090(7) 0.0316(5) Uani 1 1 d . . .
H3B H 0.1579 0.0081 0.1365 0.038 Uiso 1 1 calc R . .
C4B C 0.00024(19) 0.0550(3) 0.15300(7) 0.0319(5) Uani 1 1 d . . .
H4B H -0.0322 0.1435 0.1692 0.038 Uiso 1 1 calc R . .
N5B N -0.06527(15) 0.0332(2) 0.11482(5) 0.0316(4) Uani 1 1 d . . .
C6B C -0.06584(18) 0.1209(3) 0.04530(7) 0.0299(5) Uani 1 1 d . . .
C7B C -0.02151(19) 0.2214(3) 0.01737(7) 0.0329(5) Uani 1 1 d . . .
H7B H 0.0424 0.2799 0.0246 0.039 Uiso 1 1 calc R . .
C8B C -0.0694(2) 0.2397(3) -0.02211(7) 0.0339(5) Uani 1 1 d . . .
C9B C -0.0225(2) 0.3380(3) -0.05178(7) 0.0423(6) Uani 1 1 d . . .
H9B H 0.0427 0.3949 -0.0454 0.051 Uiso 1 1 calc R . .
C10B C -0.0708(3) 0.3515(3) -0.08965(8) 0.0478(7) Uani 1 1 d . . .
H10B H -0.0378 0.4157 -0.1095 0.057 Uiso 1 1 calc R . .
C11B C -0.1678(3) 0.2720(3) -0.09937(8) 0.0489(7) Uani 1 1 d . . .
H11B H -0.2015 0.2855 -0.1254 0.059 Uiso 1 1 calc R . .
C12B C -0.2147(2) 0.1746(3) -0.07163(7) 0.0430(6) Uani 1 1 d . . .
H12B H -0.2806 0.1207 -0.0786 0.052 Uiso 1 1 calc R . .
C13B C -0.1657(2) 0.1536(3) -0.03240(7) 0.0353(5) Uani 1 1 d . . .
C14B C -0.2080(2) 0.0463(3) -0.00351(7) 0.0367(5) Uani 1 1 d . . .
H14B H -0.2707 -0.0154 -0.0105 0.044 Uiso 1 1 calc R . .
C15B C -0.15995(19) 0.0305(3) 0.03412(7) 0.0343(5) Uani 1 1 d . . .
H15B H -0.1898 -0.0418 0.0530 0.041 Uiso 1 1 calc R . .
C16B C 0.0012(2) -0.0971(3) 0.17654(7) 0.0370(5) Uani 1 1 d . . .
N17B N 0.0030(2) -0.2152(3) 0.19467(7) 0.0504(6) Uani 1 1 d . . .
C18B C 0.17664(19) 0.2138(3) 0.17122(7) 0.0324(5) Uani 1 1 d . . .
C19B C 0.1330(2) 0.3610(3) 0.18357(7) 0.0382(6) Uani 1 1 d . . .
H19B H 0.0635 0.3918 0.1732 0.046 Uiso 1 1 calc R . .
C20B C 0.1875(2) 0.4636(3) 0.21044(8) 0.0458(6) Uani 1 1 d . . .
H20B H 0.1557 0.5634 0.2182 0.055 Uiso 1 1 calc R . .
C21B C 0.2888(2) 0.4199(4) 0.22606(8) 0.0494(7) Uani 1 1 d . . .
H21B H 0.3264 0.4891 0.2448 0.059 Uiso 1 1 calc R . .
C22B C 0.3350(2) 0.2761(4) 0.21440(8) 0.0455(6) Uani 1 1 d . . .
H22B H 0.4045 0.2461 0.2249 0.055 Uiso 1 1 calc R . .
C23B C 0.2791(2) 0.1751(3) 0.18708(7) 0.0382(6) Uani 1 1 d . . .

loop_
_atom_site_aniso_label
_atom_site_aniso_U_11
_atom_site_aniso_U_22
_atom_site_aniso_U_33
_atom_site_aniso_U_23
_atom_site_aniso_U_13
_atom_site_aniso_U_12
Br1A 0.1182(4) 0.0981(3) 0.0603(2) 0.0058(2) 0.0260(2) -0.0593(3)
C1A 0.081(2) 0.0493(17) 0.0374(15) 0.0092(13) -0.0065(15) -0.0303(16)
C2A 0.0511(17) 0.0567(18) 0.0576(18) 0.0122(15) -0.0176(14) -0.0070(14)
C3A 0.0379(13) 0.0403(14) 0.0449(14) 0.0078(11) -0.0004(11) -0.0040(11)
C4A 0.0443(14) 0.0405(14) 0.0356(13) 0.0012(11) 0.0034(11) -0.0037(11)
N5A 0.0661(16) 0.0538(15) 0.0362(12) 0.0012(11) 0.0009(11) -0.0173(13)
C6A 0.035(3) 0.034(2) 0.035(3) -0.001(2) 0.010(3) -0.0003(19)
C7A 0.035(2) 0.038(2) 0.041(3) -0.0009(19) 0.006(2) 0.0062(19)
C8A 0.043(3) 0.030(3) 0.040(4) 0.006(3) -0.005(3) 0.004(2)
C9A 0.052(3) 0.056(3) 0.045(3) 0.002(2) -0.010(2) 0.010(2)
C10A 0.065(3) 0.054(3) 0.055(3) 0.002(2) -0.019(3) 0.008(3)
C11A 0.083(5) 0.050(4) 0.038(3) 0.002(3) -0.015(4) -0.009(4)
C12A 0.067(4) 0.046(3) 0.042(3) -0.005(3) 0.007(3) -0.006(3)
C13A 0.048(3) 0.030(2) 0.036(3) 0.002(3) 0.004(3) -0.003(2)
C14A 0.046(3) 0.044(2) 0.046(3) -0.009(2) 0.014(2) 0.000(2)
C15A 0.033(2) 0.045(2) 0.043(2) -0.0072(18) 0.0038(18) 0.0032(19)
C6C 0.033(5) 0.045(5) 0.039(5) 0.001(4) 0.011(5) 0.007(4)
C7C 0.034(5) 0.029(4) 0.044(5) 0.004(4) 0.010(4) 0.004(3)
C8C 0.047(6) 0.036(4) 0.031(5) 0.007(5) 0.003(5) 0.000(4)
C9C 0.047(5) 0.048(5) 0.044(5) -0.004(4) 0.009(4) 0.004(4)
C10C 0.062(6) 0.056(5) 0.036(5) -0.008(4) 0.011(4) 0.002(5)
C11C 0.049(7) 0.055(7) 0.047(7) 0.006(5) -0.006(7) 0.001(6)
C12C 0.056(6) 0.050(5) 0.046(6) 0.002(4) -0.004(5) 0.014(5)
C13C 0.053(7) 0.046(6) 0.036(7) 0.012(6) -0.004(6) 0.007(5)
C14C 0.043(5) 0.103(8) 0.067(6) -0.005(6) 0.002(5) 0.038(5)
C15C 0.045(5) 0.093(7) 0.033(4) -0.009(5) -0.002(4) 0.031(5)
C16A 0.0449(15) 0.0444(16) 0.0448(15) -0.0046(12) 0.0037(12) -0.0016(13)
N17A 0.0552(15) 0.0486(15) 0.0679(17) 0.0038(13) 0.0005(13) 0.0057(12)
C18A 0.0313(12) 0.0450(15) 0.0426(14) 0.0069(11) 0.0024(10) 0.0033(11)
C19A 0.0561(17) 0.0462(16) 0.0526(17) 0.0022(13) 0.0187(14) 0.0021(13)
C20A 0.0621(19) 0.0456(17) 0.072(2) -0.0073(15) 0.0169(16) -0.0026(15)
C21A 0.0492(17) 0.068(2) 0.0589(19) -0.0159(16) 0.0069(14) 0.0043(16)
C22A 0.0469(17) 0.087(2) 0.0441(17) -0.0001(16) 0.0080(13) -0.0069(17)
C23A 0.0367(14) 0.0605(18) 0.0430(15) 0.0076(13) 0.0009(11) -0.0061(13)
Br1B 0.05080(17) 0.05714(19) 0.0634(2) -0.00630(15) -0.01514(14) 0.02045(14)
C1B 0.0351(12) 0.0255(11) 0.0279(11) -0.0013(9) 0.0010(9) 0.0065(9)
C2B 0.0382(12) 0.0311(12) 0.0291(12) 0.0005(9) 0.0022(9) -0.0002(10)
C3B 0.0355(12) 0.0289(12) 0.0303(12) -0.0005(9) -0.0017(9) 0.0026(10)
C4B 0.0391(12) 0.0307(12) 0.0259(11) -0.0001(9) 0.0002(9) 0.0023(10)
N5B 0.0353(10) 0.0329(10) 0.0266(9) 0.0011(8) -0.0003(8) 0.0027(8)
C6B 0.0346(12) 0.0271(11) 0.0280(11) -0.0011(9) 0.0019(9) 0.0067(9)
C7B 0.0385(13) 0.0287(12) 0.0317(12) -0.0022(9) 0.0032(10) 0.0035(10)
C8B 0.0461(14) 0.0273(12) 0.0284(12) -0.0010(9) 0.0052(10) 0.0100(10)
C9B 0.0607(17) 0.0314(13) 0.0354(14) 0.0022(10) 0.0087(12) 0.0074(12)
C10B 0.080(2) 0.0335(14) 0.0312(14) 0.0045(11) 0.0136(13) 0.0154(14)
C11B 0.079(2) 0.0385(15) 0.0293(13) -0.0015(11) -0.0031(13) 0.0195(14)
C12B 0.0566(16) 0.0387(14) 0.0331(13) -0.0040(11) -0.0045(12) 0.0142(12)
C13B 0.0465(14) 0.0306(12) 0.0288(12) -0.0026(9) 0.0021(10) 0.0126(11)
C14B 0.0374(13) 0.0377(13) 0.0346(13) -0.0030(10) -0.0015(10) 0.0034(11)
C15B 0.0373(12) 0.0340(12) 0.0317(12) 0.0025(10) 0.0035(10) 0.0029(10)
C16B 0.0439(14) 0.0401(14) 0.0266(12) 0.0003(10) -0.0031(10) -0.0027(11)
N17B 0.0631(15) 0.0464(14) 0.0412(13) 0.0113(11) -0.0046(11) -0.0043(12)
C18B 0.0377(12) 0.0332(12) 0.0261(11) 0.0033(9) -0.0016(9) -0.0009(10)
C19B 0.0431(14) 0.0374(13) 0.0337(13) -0.0006(10) -0.0029(10) 0.0014(11)
C20B 0.0554(16) 0.0401(14) 0.0417(15) -0.0096(12) -0.0011(12) -0.0036(13)
C21B 0.0530(17) 0.0523(17) 0.0422(15) -0.0051(13) -0.0073(12) -0.0138(14)
C22B 0.0420(14) 0.0577(17) 0.0358(14) 0.0048(13) -0.0083(11) -0.0068(13)
C23B 0.0401(13) 0.0403(14) 0.0340(13) 0.0036(11) -0.0018(10) 0.0028(11)

loop_
_atom_type_symbol
_atom_type_description
_atom_type_scat_dispersion_real
_atom_type_scat_dispersion_imag
_atom_type_scat_source
C C 0.0033 0.0016 'International Tables Vol C Tables 4.2.6.8 and 6.1.1.4'
H H 0.0000 0.0000 'International Tables Vol C Tables 4.2.6.8 and 6.1.1.4'
N N 0.0061 0.0033 'International Tables Vol C Tables 4.2.6.8 and 6.1.1.4'
Br Br -0.2901 2.4595 'International Tables Vol C Tables 4.2.6.8 and 6.1.1.4'

loop_
_geom_angle_atom_site_label_1
_geom_angle_atom_site_label_2
_geom_angle_atom_site_label_3
_geom_angle
_geom_angle_site_symmetry_1
_geom_angle_site_symmetry_3
_geom_angle_publ_flag
N5A C1A C6A 113.2(4) . . ?
N5A C1A C2A 115.8(3) . . ?
C6A C1A C2A 131.1(4) . . ?
N5A C1A C6C 140.3(5) . . ?
C6A C1A C6C 27.5(3) . . ?
C2A C1A C6C 103.7(5) . . ?
C1A C2A C3A 102.6(2) . . ?
C1A C2A H2A 111.2 . . ?
C3A C2A H2A 111.2 . . ?
C1A C2A H2B 111.2 . . ?
C3A C2A H2B 111.2 . . ?
H2A C2A H2B 109.2 . . ?
C18A C3A C2A 116.4(2) . . ?
C18A C3A C4A 114.4(2) . . ?
C2A C3A C4A 101.1(2) . . ?
C18A C3A H3A 108.1 . . ?
C2A C3A H3A 108.1 . . ?
C4A C3A H3A 108.1 . . ?
N5A C4A C16A 107.8(2) . . ?
N5A C4A C3A 107.9(2) . . ?
C16A C4A C3A 113.1(2) . . ?
N5A C4A H4A 109.3 . . ?
C16A C4A H4A 109.3 . . ?
C3A C4A H4A 109.3 . . ?
C1A N5A C4A 108.5(2) . . ?
C7A C6A C15A 118.4(5) . . ?
C7A C6A C1A 117.8(6) . . ?
C15A C6A C1A 123.7(4) . . ?
C6A C7A C8A 121.5(5) . . ?
C6A C7A H7A 119.3 . . ?
C8A C7A H7A 119.3 . . ?
C13A C8A C9A 119.5(6) . . ?
C13A C8A C7A 118.9(6) . . ?
C9A C8A C7A 121.6(6) . . ?
C10A C9A C8A 120.9(5) . . ?
C10A C9A H9A 119.6 . . ?
C8A C9A H9A 119.6 . . ?
C9A C10A C11A 120.4(6) . . ?
C9A C10A H10A 119.8 . . ?
C11A C10A H10A 119.8 . . ?
C12A C11A C10A 120.4(6) . . ?
C12A C11A H11A 119.8 . . ?
C10A C11A H11A 119.8 . . ?
C11A C12A C13A 119.8(6) . . ?
C11A C12A H12A 120.1 . . ?
C13A C12A H12A 120.1 . . ?
C8A C13A C14A 119.3(5) . . ?
C8A C13A C12A 119.0(6) . . ?
C14A C13A C12A 121.6(6) . . ?
C15A C14A C13A 120.7(5) . . ?
C15A C14A H14A 119.7 . . ?
C13A C14A H14A 119.7 . . ?
C14A C15A C6A 121.0(4) . . ?
C14A C15A H15A 119.5 . . ?
C6A C15A H15A 119.5 . . ?
C7C C6C C15C 120.9(9) . . ?
C7C C6C C1A 105.3(9) . . ?
C15C C6C C1A 133.8(8) . . ?
C6C C7C C8C 120.4(9) . . ?
C6C C7C H7C 119.8 . . ?
C8C C7C H7C 119.8 . . ?
C9C C8C C7C 123.2(10) . . ?
C9C C8C C13C 119.6(10) . . ?
C7C C8C C13C 117.2(11) . . ?
C10C C9C C8C 121.5(9) . . ?
C10C C9C H9C 119.3 . . ?
C8C C9C H9C 119.3 . . ?
C9C C10C C11C 119.3(11) . . ?
C9C C10C H10C 120.4 . . ?
C11C C10C H10C 120.4 . . ?
C12C C11C C10C 123.1(14) . . ?
C12C C11C H11C 118.4 . . ?
C10C C11C H11C 118.4 . . ?
C11C C12C C13C 119.9(11) . . ?
C11C C12C H12C 120.0 . . ?
C13C C12C H12C 120.0 . . ?
C14C C13C C8C 119.6(10) . . ?
C14C C13C C12C 123.8(12) . . ?
C8C C13C C12C 116.6(13) . . ?
C13C C14C C15C 122.1(9) . . ?
C13C C14C H14C 119.0 . . ?
C15C C14C H14C 119.0 . . ?
C14C C15C C6C 119.8(9) . . ?
C14C C15C H15C 120.1 . . ?
C6C C15C H15C 120.1 . . ?
N17A C16A C4A 177.8(3) . . ?
C23A C18A C19A 115.6(3) . . ?
C23A C18A C3A 124.2(2) . . ?
C19A C18A C3A 120.2(2) . . ?
C20A C19A C18A 122.4(3) . . ?
C20A C19A H19A 118.8 . . ?
C18A C19A H19A 118.8 . . ?
C19A C20A C21A 119.8(3) . . ?
C19A C20A H20A 120.1 . . ?
C21A C20A H20A 120.1 . . ?
C22A C21A C20A 119.4(3) . . ?
C22A C21A H21A 120.3 . . ?
C20A C21A H21A 120.3 . . ?
C21A C22A C23A 120.0(3) . . ?
C21A C22A H22A 120.0 . . ?
C23A C22A H22A 120.0 . . ?
C22A C23A C18A 122.8(3) . . ?
C22A C23A Br1A 116.8(2) . . ?
C18A C23A Br1A 120.4(2) . . ?
N5B C1B C6B 121.7(2) . . ?
N5B C1B C2B 115.3(2) . . ?
C6B C1B C2B 123.0(2) . . ?
C1B C2B C3B 102.47(18) . . ?
C1B C2B H2C 111.3 . . ?
C3B C2B H2C 111.3 . . ?
C1B C2B H2D 111.3 . . ?
C3B C2B H2D 111.3 . . ?
H2C C2B H2D 109.2 . . ?
C18B C3B C2B 115.79(19) . . ?
C18B C3B C4B 115.73(19) . . ?
C2B C3B C4B 101.11(18) . . ?
C18B C3B H3B 107.9 . . ?
C2B C3B H3B 107.9 . . ?
C4B C3B H3B 107.9 . . ?
C16B C4B N5B 109.93(19) . . ?
C16B C4B C3B 113.0(2) . . ?
N5B C4B C3B 106.59(17) . . ?
C16B C4B H4B 109.1 . . ?
N5B C4B H4B 109.1 . . ?
C3B C4B H4B 109.1 . . ?
C1B N5B C4B 107.91(19) . . ?
C7B C6B C15B 119.2(2) . . ?
C7B C6B C1B 120.7(2) . . ?
C15B C6B C1B 120.1(2) . . ?
C6B C7B C8B 121.4(2) . . ?
C6B C7B H7B 119.3 . . ?
C8B C7B H7B 119.3 . . ?
C9B C8B C13B 119.0(2) . . ?
C9B C8B C7B 122.1(2) . . ?
C13B C8B C7B 118.8(2) . . ?
C10B C9B C8B 120.3(3) . . ?
C10B C9B H9B 119.8 . . ?
C8B C9B H9B 119.8 . . ?
C9B C10B C11B 120.8(3) . . ?
C9B C10B H10B 119.6 . . ?
C11B C10B H10B 119.6 . . ?
C12B C11B C10B 120.5(2) . . ?
C12B C11B H11B 119.8 . . ?
C10B C11B H11B 119.8 . . ?
C11B C12B C13B 120.5(3) . . ?
C11B C12B H12B 119.7 . . ?
C13B C12B H12B 119.7 . . ?
C8B C13B C14B 118.7(2) . . ?
C8B C13B C12B 118.8(2) . . ?
C14B C13B C12B 122.5(2) . . ?
C15B C14B C13B 121.1(2) . . ?
C15B C14B H14B 119.4 . . ?
C13B C14B H14B 119.4 . . ?
C14B C15B C6B 120.6(2) . . ?
C14B C15B H15B 119.7 . . ?
C6B C15B H15B 119.7 . . ?
N17B C16B C4B 179.3(3) . . ?
C23B C18B C19B 116.6(2) . . ?
C23B C18B C3B 123.5(2) . . ?
C19B C18B C3B 119.9(2) . . ?
C20B C19B C18B 122.2(2) . . ?
C20B C19B H19B 118.9 . . ?
C18B C19B H19B 118.9 . . ?
C19B C20B C21B 119.5(3) . . ?
C19B C20B H20B 120.2 . . ?
C21B C20B H20B 120.2 . . ?
C22B C21B C20B 120.0(3) . . ?
C22B C21B H21B 120.0 . . ?
C20B C21B H21B 120.0 . . ?
C21B C22B C23B 119.6(3) . . ?
C21B C22B H22B 120.2 . . ?
C23B C22B H22B 120.2 . . ?
C22B C23B C18B 122.1(2) . . ?
C22B C23B Br1B 116.29(19) . . ?
C18B C23B Br1B 121.65(19) . . ?

loop_
_geom_bond_atom_site_label_1
_geom_bond_atom_site_label_2
_geom_bond_distance
_geom_bond_site_symmetry_2
_geom_bond_publ_flag
Br1A C23A 1.898(3) . ?
C1A N5A 1.269(4) . ?
C1A C6A 1.508(6) . ?
C1A C2A 1.515(5) . ?
C1A C6C 1.543(12) . ?
C2A C3A 1.542(4) . ?
C2A H2A 0.9900 . ?
C2A H2B 0.9900 . ?
C3A C18A 1.512(4) . ?
C3A C4A 1.558(4) . ?
C3A H3A 1.0000 . ?
C4A N5A 1.469(3) . ?
C4A C16A 1.471(4) . ?
C4A H4A 1.0000 . ?
C6A C7A 1.365(7) . ?
C6A C15A 1.443(7) . ?
C7A C8A 1.427(8) . ?
C7A H7A 0.9500 . ?
C8A C13A 1.405(10) . ?
C8A C9A 1.420(8) . ?
C9A C10A 1.353(7) . ?
C9A H9A 0.9500 . ?
C10A C11A 1.427(10) . ?
C10A H10A 0.9500 . ?
C11A C12A 1.366(9) . ?
C11A H11A 0.9500 . ?
C12A C13A 1.442(8) . ?
C12A H12A 0.9500 . ?
C13A C14A 1.418(8) . ?
C14A C15A 1.354(6) . ?
C14A H14A 0.9500 . ?
C15A H15A 0.9500 . ?
C6C C7C 1.360(11) . ?
C6C C15C 1.404(13) . ?
C7C C8C 1.446(14) . ?
C7C H7C 0.9500 . ?
C8C C9C 1.412(13) . ?
C8C C13C 1.449(19) . ?
C9C C10C 1.355(13) . ?
C9C H9C 0.9500 . ?
C10C C11C 1.413(16) . ?
C10C H10C 0.9500 . ?
C11C C12C 1.331(19) . ?
C11C H11C 0.9500 . ?
C12C C13C 1.466(15) . ?
C12C H12C 0.9500 . ?
C13C C14C 1.363(18) . ?
C14C C15C 1.376(13) . ?
C14C H14C 0.9500 . ?
C15C H15C 0.9500 . ?
C16A N17A 1.138(4) . ?
C18A C23A 1.394(4) . ?
C18A C19A 1.397(4) . ?
C19A C20A 1.377(4) . ?
C19A H19A 0.9500 . ?
C20A C21A 1.386(4) . ?
C20A H20A 0.9500 . ?
C21A C22A 1.373(5) . ?
C21A H21A 0.9500 . ?
C22A C23A 1.374(4) . ?
C22A H22A 0.9500 . ?
Br1B C23B 1.905(3) . ?
C1B N5B 1.287(3) . ?
C1B C6B 1.478(3) . ?
C1B C2B 1.512(3) . ?
C2B C3B 1.538(3) . ?
C2B H2C 0.9900 . ?
C2B H2D 0.9900 . ?
C3B C18B 1.511(3) . ?
C3B C4B 1.557(3) . ?
C3B H3B 1.0000 . ?
C4B C16B 1.474(3) . ?
C4B N5B 1.485(3) . ?
C4B H4B 1.0000 . ?
C6B C7B 1.375(3) . ?
C6B C15B 1.421(3) . ?
C7B C8B 1.422(3) . ?
C7B H7B 0.9500 . ?
C8B C9B 1.419(3) . ?
C8B C13B 1.419(4) . ?
C9B C10B 1.372(4) . ?
C9B H9B 0.9500 . ?
C10B C11B 1.397(4) . ?
C10B H10B 0.9500 . ?
C11B C12B 1.369(4) . ?
C11B H11B 0.9500 . ?
C12B C13B 1.423(3) . ?
C12B H12B 0.9500 . ?
C13B C14B 1.420(4) . ?
C14B C15B 1.366(3) . ?
C14B H14B 0.9500 . ?
C15B H15B 0.9500 . ?
C16B N17B 1.141(3) . ?
C18B C23B 1.392(3) . ?
C18B C19B 1.395(3) . ?
C19B C20B 1.382(4) . ?
C19B H19B 0.9500 . ?
C20B C21B 1.387(4) . ?
C20B H20B 0.9500 . ?
C21B C22B 1.376(4) . ?
C21B H21B 0.9500 . ?
C22B C23B 1.391(4) . ?
C22B H22B 0.9500 . ?

loop_
_geom_torsion_atom_site_label_1
_geom_torsion_atom_site_label_2
_geom_torsion_atom_site_label_3
_geom_torsion_atom_site_label_4
_geom_torsion
_geom_torsion_site_symmetry_1
_geom_torsion_site_symmetry_2
_geom_torsion_site_symmetry_3
_geom_torsion_site_symmetry_4
_geom_torsion_publ_flag
N5A C1A C2A C3A -12.6(3) . . . . ?
C6A C1A C2A C3A 169.0(3) . . . . ?
C6C C1A C2A C3A 171.8(4) . . . . ?
C1A C2A C3A C18A 142.7(2) . . . . ?
C1A C2A C3A C4A 18.0(3) . . . . ?
C18A C3A C4A N5A -145.3(2) . . . . ?
C2A C3A C4A N5A -19.3(3) . . . . ?
C18A C3A C4A C16A 95.5(3) . . . . ?
C2A C3A C4A C16A -138.5(2) . . . . ?
C6A C1A N5A C4A 178.7(3) . . . . ?
C2A C1A N5A C4A 0.0(3) . . . . ?
C6C C1A N5A C4A 173.2(6) . . . . ?
C16A C4A N5A C1A 135.3(2) . . . . ?
C3A C4A N5A C1A 12.8(3) . . . . ?
N5A C1A C6A C7A -178.5(3) . . . . ?
C2A C1A C6A C7A -0.1(6) . . . . ?
C6C C1A C6A C7A -6.1(8) . . . . ?
N5A C1A C6A C15A 0.3(5) . . . . ?
C2A C1A C6A C15A 178.7(4) . . . . ?
C6C C1A C6A C15A 172.7(11) . . . . ?
C15A C6A C7A C8A -0.6(7) . . . . ?
C1A C6A C7A C8A 178.3(4) . . . . ?
C6A C7A C8A C13A -2.7(8) . . . . ?
C6A C7A C8A C9A 178.1(5) . . . . ?
C13A C8A C9A C10A -0.9(9) . . . . ?
C7A C8A C9A C10A 178.3(5) . . . . ?
C8A C9A C10A C11A -0.8(8) . . . . ?
C9A C10A C11A C12A 2.3(9) . . . . ?
C10A C11A C12A C13A -2.1(9) . . . . ?
C9A C8A C13A C14A -176.7(5) . . . . ?
C7A C8A C13A C14A 4.1(9) . . . . ?
C9A C8A C13A C12A 1.1(9) . . . . ?
C7A C8A C13A C12A -178.1(5) . . . . ?
C11A C12A C13A C8A 0.4(9) . . . . ?
C11A C12A C13A C14A 178.1(6) . . . . ?
C8A C13A C14A C15A -2.3(8) . . . . ?
C12A C13A C14A C15A 180.0(5) . . . . ?
C13A C14A C15A C6A -1.1(7) . . . . ?
C7A C6A C15A C14A 2.5(6) . . . . ?
C1A C6A C15A C14A -176.3(4) . . . . ?
N5A C1A C6C C7C 9.2(10) . . . . ?
C6A C1A C6C C7C -1.8(5) . . . . ?
C2A C1A C6C C7C -177.1(5) . . . . ?
N5A C1A C6C C15C -169.5(8) . . . . ?
C6A C1A C6C C15C 179.5(17) . . . . ?
C2A C1A C6C C15C 4.2(11) . . . . ?
C15C C6C C7C C8C -0.6(14) . . . . ?
C1A C6C C7C C8C -179.5(7) . . . . ?
C6C C7C C8C C9C 179.6(9) . . . . ?
C6C C7C C8C C13C 1.8(15) . . . . ?
C7C C8C C9C C10C -178.6(9) . . . . ?
C13C C8C C9C C10C -0.9(16) . . . . ?
C8C C9C C10C C11C 0.3(15) . . . . ?
C9C C10C C11C C12C -1.1(18) . . . . ?
C10C C11C C12C C13C 2.4(19) . . . . ?
C9C C8C C13C C14C 179.9(12) . . . . ?
C7C C8C C13C C14C -2.2(19) . . . . ?
C9C C8C C13C C12C 2.1(18) . . . . ?
C7C C8C C13C C12C 180.0(10) . . . . ?
C11C C12C C13C C14C 179.4(13) . . . . ?
C11C C12C C13C C8C -2.9(18) . . . . ?
C8C C13C C14C C15C 1(2) . . . . ?
C12C C13C C14C C15C 179.2(12) . . . . ?
C13C C14C C15C C6C -0.3(19) . . . . ?
C7C C6C C15C C14C -0.2(15) . . . . ?
C1A C6C C15C C14C 178.3(9) . . . . ?
N5A C4A C16A N17A -21(9) . . . . ?
C3A C4A C16A N17A 98(9) . . . . ?
C2A C3A C18A C23A 115.4(3) . . . . ?
C4A C3A C18A C23A -127.0(3) . . . . ?
C2A C3A C18A C19A -63.1(3) . . . . ?
C4A C3A C18A C19A 54.5(3) . . . . ?
C23A C18A C19A C20A -0.6(4) . . . . ?
C3A C18A C19A C20A 178.1(3) . . . . ?
C18A C19A C20A C21A -0.4(5) . . . . ?
C19A C20A C21A C22A 1.2(5) . . . . ?
C20A C21A C22A C23A -1.1(5) . . . . ?
C21A C22A C23A C18A 0.1(5) . . . . ?
C21A C22A C23A Br1A -180.0(2) . . . . ?
C19A C18A C23A C22A 0.7(4) . . . . ?
C3A C18A C23A C22A -177.9(3) . . . . ?
C19A C18A C23A Br1A -179.2(2) . . . . ?
C3A C18A C23A Br1A 2.2(4) . . . . ?
N5B C1B C2B C3B 14.3(3) . . . . ?
C6B C1B C2B C3B -168.47(19) . . . . ?
C1B C2B C3B C18B -148.6(2) . . . . ?
C1B C2B C3B C4B -22.7(2) . . . . ?
C18B C3B C4B C16B -88.0(2) . . . . ?
C2B C3B C4B C16B 146.1(2) . . . . ?
C18B C3B C4B N5B 151.14(19) . . . . ?
C2B C3B C4B N5B 25.2(2) . . . . ?
C6B C1B N5B C4B -175.12(19) . . . . ?
C2B C1B N5B C4B 2.1(3) . . . . ?
C16B C4B N5B C1B -140.6(2) . . . . ?
C3B C4B N5B C1B -17.8(2) . . . . ?
N5B C1B C6B C7B 170.0(2) . . . . ?
C2B C1B C6B C7B -7.0(3) . . . . ?
N5B C1B C6B C15B -9.3(3) . . . . ?
C2B C1B C6B C15B 173.6(2) . . . . ?
C15B C6B C7B C8B 1.6(3) . . . . ?
C1B C6B C7B C8B -177.8(2) . . . . ?
C6B C7B C8B C9B -177.6(2) . . . . ?
C6B C7B C8B C13B 0.9(3) . . . . ?
C13B C8B C9B C10B 1.1(4) . . . . ?
C7B C8B C9B C10B 179.5(2) . . . . ?
C8B C9B C10B C11B 1.5(4) . . . . ?
C9B C10B C11B C12B -2.2(4) . . . . ?
C10B C11B C12B C13B 0.3(4) . . . . ?
C9B C8B C13B C14B 175.5(2) . . . . ?
C7B C8B C13B C14B -2.9(3) . . . . ?
C9B C8B C13B C12B -2.9(3) . . . . ?
C7B C8B C13B C12B 178.7(2) . . . . ?
C11B C12B C13B C8B 2.2(4) . . . . ?
C11B C12B C13B C14B -176.1(2) . . . . ?
C8B C13B C14B C15B 2.6(3) . . . . ?
C12B C13B C14B C15B -179.0(2) . . . . ?
C13B C14B C15B C6B -0.2(4) . . . . ?
C7B C6B C15B C14B -1.9(3) . . . . ?
C1B C6B C15B C14B 177.5(2) . . . . ?
N5B C4B C16B N17B 106(24) . . . . ?
C3B C4B C16B N17B -13(24) . . . . ?
C2B C3B C18B C23B -117.2(3) . . . . ?
C4B C3B C18B C23B 124.7(2) . . . . ?
C2B C3B C18B C19B 60.4(3) . . . . ?
C4B C3B C18B C19B -57.7(3) . . . . ?
C23B C18B C19B C20B -0.6(4) . . . . ?
C3B C18B C19B C20B -178.4(2) . . . . ?
C18B C19B C20B C21B -0.3(4) . . . . ?
C19B C20B C21B C22B 0.8(4) . . . . ?
C20B C21B C22B C23B -0.3(4) . . . . ?
C21B C22B C23B C18B -0.6(4) . . . . ?
C21B C22B C23B Br1B 179.9(2) . . . . ?
C19B C18B C23B C22B 1.1(4) . . . . ?
C3B C18B C23B C22B 178.8(2) . . . . ?
C19B C18B C23B Br1B -179.44(18) . . . . ?
C3B C18B C23B Br1B -1.7(3) . . . . ?
